data_7047250
loop_
_publ_author_name
'Nakaya, Manabu'
'Ohtani, Ryo'
'Shin, Jong Won'
'Nakamura, Masaaki'
'Lindoy, Leonard F.'
'Hayami, Shinya'

_publ_section_title
;
 Abrupt spin transition in a modified-terpyridine cobalt(ii) complex with
 a highly-distorted [CoN<sub>6</sub>] core.
;
_journal_issue 39
_journal_name_full 'Dalton transactions (Cambridge, England : 2003)'
_journal_page_first 13809
_journal_page_last 13814
_journal_paper_doi 10.1039/c8dt02367k
_journal_volume 47
_journal_year 2018
_chemical_formula_moiety 'C56 H50 B2 Co F8 N6 O6'
_chemical_formula_sum 'C56 H50 B2 Co F8 N6 O6'
_chemical_formula_weight 1135.59
_space_group_crystal_system triclinic
_space_group_IT_number 2
_space_group_name_Hall '-P 1'
_space_group_name_H-M_alt 'P -1'
_symmetry_space_group_name_Hall '-P 1'
_symmetry_space_group_name_H-M 'P -1'
_atom_sites_solution_hydrogens geom
_atom_sites_solution_primary direct
_atom_sites_solution_secondary difmap
_audit_update_record
;
2018-08-07 deposited with the CCDC.
2018-08-10 downloaded from the CCDC.
;
_cell_angle_alpha 82.411(4)
_cell_angle_beta 79.044(5)
_cell_angle_gamma 87.210(5)
_cell_formula_units_Z 2
_cell_length_a 8.9230(6)
_cell_length_b 14.2250(8)
_cell_length_c 20.5165(11)
_cell_measurement_reflns_used 14146
_cell_measurement_temperature 100
_cell_measurement_theta_max 30.59
_cell_measurement_theta_min 2.33
_cell_volume 2533.5(3)
_computing_cell_refinement 'CrysAlisPro 1.171.39.20a (Rigaku OD, 2015)'
_computing_data_collection 'CrysAlisPro 1.171.39.20a (Rigaku OD, 2015)'
_computing_data_reduction 'CrysAlisPro 1.171.39.20a (Rigaku OD, 2015)'
_computing_molecular_graphics 'CrystalStructure 4.2.4'
_computing_publication_material 'CrystalStructure 4.2.4 (Rigaku, 2016)'
_computing_structure_refinement 'SHELXL Version 2014/7 (Sheldrick, 2008)'
_computing_structure_solution 'SHELXT Version 2014/5 (Sheldrick, 2014)'
_diffrn_ambient_temperature 100
_diffrn_detector_area_resol_mean 10.000
_diffrn_measured_fraction_theta_full 0.992
_diffrn_measured_fraction_theta_max 0.933
_diffrn_measurement_device_type 'Rigaku XtaLAB mini II'
_diffrn_measurement_method \w
_diffrn_radiation_type 'Mo K\a'
_diffrn_radiation_wavelength 0.71075
_diffrn_reflns_av_R_equivalents 0.1141
_diffrn_reflns_Laue_measured_fraction_full 0.992
_diffrn_reflns_Laue_measured_fraction_max 0.933
_diffrn_reflns_limit_h_max 12
_diffrn_reflns_limit_h_min -12
_diffrn_reflns_limit_k_max 20
_diffrn_reflns_limit_k_min -20
_diffrn_reflns_limit_l_max 29
_diffrn_reflns_limit_l_min -29
_diffrn_reflns_number 56596
_diffrn_reflns_point_group_measured_fraction_full 0.992
_diffrn_reflns_point_group_measured_fraction_max 0.933
_diffrn_reflns_theta_full 25.242
_diffrn_reflns_theta_max 30.828
_diffrn_reflns_theta_min 2.038
_diffrn_standards_number 0
_exptl_absorpt_coefficient_mu 0.428
_exptl_absorpt_correction_T_max 0.918
_exptl_absorpt_correction_T_min 0.629
_exptl_absorpt_correction_type multi-scan
_exptl_absorpt_process_details
;
CrysAlisPro 1.171.39.20a (Rigaku Oxford Diffraction, 2015)
Empirical absorption correction using spherical harmonics,
 implemented in SCALE3 ABSPACK scaling algorithm.
;
_exptl_crystal_colour orange
_exptl_crystal_density_diffrn 1.488
_exptl_crystal_density_method 'not measured'
_exptl_crystal_description block
_exptl_crystal_F_000 1170.00
_exptl_crystal_size_max 0.600
_exptl_crystal_size_mid 0.400
_exptl_crystal_size_min 0.200
_refine_diff_density_max 0.97
_refine_diff_density_min -1.25
_refine_ls_extinction_method none
_refine_ls_goodness_of_fit_ref 1.048
_refine_ls_hydrogen_treatment constr
_refine_ls_number_parameters 721
_refine_ls_number_reflns 14849
_refine_ls_number_restraints 2
_refine_ls_R_factor_all 0.0841
_refine_ls_R_factor_gt 0.0638
_refine_ls_shift/su_max 0.001
_refine_ls_structure_factor_coef Fsqd
_refine_ls_weighting_details 'w = 1/[\s^2^(Fo^2^)+(0.1151P)^2^+0.8889P] where P=(Fo^2^+2Fc^2^)/3'
_refine_ls_weighting_scheme calc
_refine_ls_wR_factor_gt 0.1735
_refine_ls_wR_factor_ref 0.1925
_reflns_Friedel_coverage 0.000
_reflns_number_gt 11290
_reflns_number_total 14849
_reflns_threshold_expression F^2^>2.0\s(F^2^)
_cod_data_source_file c8dt02367k2.cif
_cod_data_source_block Solvated_1_100K
_cod_depositor_comments 'Adding full bibliography for 7047247--7047252.cif.'
_cod_database_code 7047250

loop_
_space_group_symop_id
_space_group_symop_operation_xyz
1 +X,+Y,+Z
2 -X,-Y,-Z

loop_
_atom_site_label
_atom_site_type_symbol
_atom_site_fract_x
_atom_site_fract_y
_atom_site_fract_z
_atom_site_U_iso_or_equiv
_atom_site_adp_type
_atom_site_occupancy
_atom_site_site_symmetry_order
_atom_site_calc_flag
_atom_site_refinement_flags_posn
_atom_site_refinement_flags_adp
_atom_site_refinement_flags_occupancy
_atom_site_disorder_assembly
_atom_site_disorder_group
Co1 Co 0.35026(3) 0.47981(2) 0.26323(2) 0.01762(9) Uani 1 1 d . . . . .
F1 F -0.1618(2) 0.62249(13) -0.03692(9) 0.0484(4) Uani 1 1 d . . . . .
F2 F -0.27700(17) 0.75460(12) 0.00178(8) 0.0377(4) Uani 1 1 d . . . . .
F3 F -0.07373(19) 0.68742(15) 0.04301(8) 0.0511(5) Uani 1 1 d . . . . .
F4 F -0.04059(17) 0.76313(12) -0.06361(8) 0.0406(4) Uani 1 1 d . . . . .
F5 F 0.6464(2) 0.3788(2) 0.41649(9) 0.0776(8) Uani 1 1 d . . . . .
F6 F 0.7394(2) 0.24727(14) 0.47286(9) 0.0534(5) Uani 1 1 d . . . . .
F7 F 0.8629(2) 0.38528(12) 0.45625(9) 0.0442(4) Uani 1 1 d . . . . .
F8 F 0.86178(19) 0.30300(14) 0.36866(8) 0.0442(4) Uani 1 1 d . . . . .
O1 O 0.1579(2) 0.30571(12) 0.54628(8) 0.0279(4) Uani 1 1 d . . . . .
O2 O 0.0845(2) 0.16039(13) 0.66888(8) 0.0303(4) Uani 1 1 d . . . . .
O3 O 0.40349(18) 0.66674(12) -0.02150(7) 0.0241(3) Uani 1 1 d . . . . .
O4 O 0.3929(2) 0.83797(11) -0.12137(8) 0.0253(3) Uani 1 1 d . . . . .
O5 O -0.3597(3) 0.74513(16) 0.14233(10) 0.0457(5) Uani 1 1 d . . . . .
H5 H -0.3428 0.7339 0.1024 0.055 Uiso 1 1 calc R U . . .
O6A O 0.9484(8) 0.0995(4) 0.4495(2) 0.0536(11) Uani 0.612(10) 1 d D . P A 1
H6A H 0.8830 0.1439 0.4535 0.064 Uiso 0.612(10) 1 calc R U P A 1
O6B O 0.9938(11) 0.0706(7) 0.4511(4) 0.0536(11) Uani 0.388(10) 1 d D . P A 2
H6B H 1.0619 0.0299 0.4585 0.064 Uiso 0.388(10) 1 calc R U P A 2
N1 N 0.2850(2) 0.35236(13) 0.24496(9) 0.0202(3) Uani 1 1 d . . . . .
N2 N 0.31443(19) 0.41657(12) 0.35144(8) 0.0167(3) Uani 1 1 d . . . . .
N3 N 0.40505(19) 0.58452(13) 0.31278(8) 0.0198(3) Uani 1 1 d . . . . .
N4 N 0.5844(2) 0.45230(12) 0.22318(8) 0.0189(3) Uani 1 1 d . . . . .
N5 N 0.36844(19) 0.54449(12) 0.17388(8) 0.0170(3) Uani 1 1 d . . . . .
N6 N 0.1249(2) 0.53650(12) 0.26594(8) 0.0186(3) Uani 1 1 d . . . . .
C1 C 0.2791(3) 0.32285(17) 0.18587(11) 0.0243(4) Uani 1 1 d . . . . .
H1 H 0.3146 0.3636 0.1459 0.029 Uiso 1 1 calc R U . . .
C2 C 0.2234(3) 0.23530(17) 0.18109(12) 0.0281(5) Uani 1 1 d . . . . .
H2 H 0.2212 0.2164 0.1386 0.034 Uiso 1 1 calc R U . . .
C3 C 0.1713(3) 0.17616(17) 0.23882(12) 0.0273(5) Uani 1 1 d . . . . .
H3 H 0.1304 0.1165 0.2366 0.033 Uiso 1 1 calc R U . . .
C4 C 0.1788(3) 0.20452(16) 0.30052(11) 0.0243(4) Uani 1 1 d . . . . .
H4 H 0.1451 0.1642 0.3409 0.029 Uiso 1 1 calc R U . . .
C5 C 0.2365(2) 0.29263(14) 0.30160(10) 0.0188(4) Uani 1 1 d . . . . .
C6 C 0.2501(2) 0.33098(14) 0.36350(10) 0.0192(4) Uani 1 1 d . . . . .
C7 C 0.1972(2) 0.28821(15) 0.42808(10) 0.0218(4) Uani 1 1 d . . . . .
H7 H 0.1536 0.2272 0.4360 0.026 Uiso 1 1 calc R U . . .
C8 C 0.2102(2) 0.33765(15) 0.48087(10) 0.0214(4) Uani 1 1 d . . . . .
C9 C 0.2772(2) 0.42656(15) 0.46876(10) 0.0211(4) Uani 1 1 d . . . . .
H9 H 0.2878 0.4602 0.5046 0.025 Uiso 1 1 calc R U . . .
C10 C 0.3275(2) 0.46391(14) 0.40291(10) 0.0178(4) Uani 1 1 d . . . . .
C11 C 0.3917(2) 0.55916(14) 0.37974(10) 0.0178(4) Uani 1 1 d . . . . .
C12 C 0.4323(3) 0.61879(16) 0.42157(11) 0.0236(4) Uani 1 1 d . . . . .
H12 H 0.4236 0.5990 0.4682 0.028 Uiso 1 1 calc R U . . .
C13 C 0.4858(3) 0.70778(17) 0.39391(12) 0.0289(5) Uani 1 1 d . . . . .
H13 H 0.5146 0.7499 0.4214 0.035 Uiso 1 1 calc R U . . .
C14 C 0.4967(3) 0.73487(16) 0.32589(12) 0.0279(5) Uani 1 1 d . . . . .
H14 H 0.5312 0.7961 0.3062 0.033 Uiso 1 1 calc R U . . .
C15 C 0.4566(2) 0.67122(16) 0.28701(11) 0.0248(4) Uani 1 1 d . . . . .
H15 H 0.4659 0.6896 0.2402 0.030 Uiso 1 1 calc R U . . .
C16 C 0.0525(3) 0.22900(18) 0.55913(11) 0.0306(5) Uani 1 1 d . . . . .
H16A H 0.1067 0.1698 0.5464 0.037 Uiso 1 1 calc R U . . .
H16B H -0.0288 0.2437 0.5323 0.037 Uiso 1 1 calc R U . . .
C17 C -0.0162(3) 0.21630(17) 0.63247(11) 0.0281(5) Uani 1 1 d . . . . .
H17A H -0.0346 0.2791 0.6488 0.034 Uiso 1 1 calc R U . . .
H17B H -0.1154 0.1847 0.6396 0.034 Uiso 1 1 calc R U . . .
C18 C 0.0233(3) 0.12449(17) 0.73341(11) 0.0267(4) Uani 1 1 d . . . . .
C19 C -0.1080(3) 0.15762(16) 0.77006(11) 0.0245(4) Uani 1 1 d . . . . .
H19 H -0.1638 0.2091 0.7508 0.029 Uiso 1 1 calc R U . . .
C20 C -0.1621(3) 0.11568(15) 0.83685(11) 0.0238(4) Uani 1 1 d . . . . .
C21 C -0.2984(3) 0.14777(17) 0.87564(12) 0.0281(5) Uani 1 1 d . . . . .
H21 H -0.3563 0.1985 0.8569 0.034 Uiso 1 1 calc R U . . .
C22 C -0.3482(3) 0.10679(19) 0.93993(12) 0.0343(5) Uani 1 1 d . . . . .
H22 H -0.4400 0.1294 0.9654 0.041 Uiso 1 1 calc R U . . .
C23 C -0.2643(4) 0.0314(2) 0.96851(13) 0.0409(6) Uani 1 1 d . . . . .
H23 H -0.2989 0.0038 1.0133 0.049 Uiso 1 1 calc R U . . .
C24 C -0.1329(4) -0.0025(2) 0.93196(13) 0.0404(6) Uani 1 1 d . . . . .
H24 H -0.0778 -0.0542 0.9514 0.048 Uiso 1 1 calc R U . . .
C25 C -0.0780(3) 0.03874(17) 0.86531(12) 0.0306(5) Uani 1 1 d . . . . .
C26 C 0.0583(3) 0.00636(19) 0.82552(13) 0.0366(6) Uani 1 1 d . . . . .
H26 H 0.1161 -0.0448 0.8439 0.044 Uiso 1 1 calc R U . . .
C27 C 0.1077(3) 0.04735(19) 0.76151(13) 0.0341(5) Uani 1 1 d . . . . .
H27 H 0.1986 0.0243 0.7357 0.041 Uiso 1 1 calc R U . . .
C28 C 0.6900(3) 0.40354(15) 0.25339(10) 0.0219(4) Uani 1 1 d . . . . .
H28 H 0.6616 0.3778 0.2990 0.026 Uiso 1 1 calc R U . . .
C29 C 0.8388(3) 0.38904(15) 0.22101(11) 0.0237(4) Uani 1 1 d . . . . .
H29 H 0.9102 0.3529 0.2436 0.028 Uiso 1 1 calc R U . . .
C30 C 0.8809(3) 0.42855(16) 0.15490(11) 0.0237(4) Uani 1 1 d . . . . .
H30 H 0.9824 0.4201 0.1316 0.028 Uiso 1 1 calc R U . . .
C31 C 0.7740(2) 0.48050(15) 0.12307(10) 0.0211(4) Uani 1 1 d . . . . .
H31 H 0.8012 0.5088 0.0780 0.025 Uiso 1 1 calc R U . . .
C32 C 0.6264(2) 0.49024(14) 0.15843(10) 0.0178(4) Uani 1 1 d . . . . .
C33 C 0.5004(2) 0.54069(14) 0.12940(10) 0.0173(4) Uani 1 1 d . . . . .
C34 C 0.5130(2) 0.58066(15) 0.06330(10) 0.0197(4) Uani 1 1 d . . . . .
H34 H 0.6065 0.5765 0.0325 0.024 Uiso 1 1 calc R U . . .
C35 C 0.3853(2) 0.62712(15) 0.04296(10) 0.0195(4) Uani 1 1 d . . . . .
C36 C 0.2484(2) 0.62987(15) 0.08838(10) 0.0201(4) Uani 1 1 d . . . . .
H36 H 0.1594 0.6595 0.0750 0.024 Uiso 1 1 calc R U . . .
C37 C 0.2451(2) 0.58812(14) 0.15377(10) 0.0176(4) Uani 1 1 d . . . . .
C38 C 0.1075(2) 0.58694(14) 0.20704(10) 0.0173(4) Uani 1 1 d . . . . .
C39 C -0.0285(2) 0.63426(15) 0.19823(11) 0.0225(4) Uani 1 1 d . . . . .
H39 H -0.0381 0.6697 0.1566 0.027 Uiso 1 1 calc R U . . .
C40 C -0.1496(3) 0.62831(17) 0.25184(11) 0.0259(4) Uani 1 1 d . . . . .
H40 H -0.2438 0.6602 0.2473 0.031 Uiso 1 1 calc R U . . .
C41 C -0.1334(3) 0.57604(17) 0.31199(11) 0.0246(4) Uani 1 1 d . . . . .
H41 H -0.2160 0.5711 0.3490 0.030 Uiso 1 1 calc R U . . .
C42 C 0.0058(3) 0.53108(16) 0.31708(10) 0.0234(4) Uani 1 1 d . . . . .
H42 H 0.0174 0.4951 0.3583 0.028 Uiso 1 1 calc R U . . .
C43 C 0.2711(2) 0.71374(16) -0.04276(10) 0.0224(4) Uani 1 1 d . . . . .
H43A H 0.2359 0.7662 -0.0159 0.027 Uiso 1 1 calc R U . . .
H43B H 0.1873 0.6684 -0.0361 0.027 Uiso 1 1 calc R U . . .
C44 C 0.3125(2) 0.75206(15) -0.11546(10) 0.0210(4) Uani 1 1 d . . . . .
H44A H 0.3775 0.7051 -0.1402 0.025 Uiso 1 1 calc R U . . .
H44B H 0.2189 0.7644 -0.1348 0.025 Uiso 1 1 calc R U . . .
C45 C 0.4413(3) 0.88038(15) -0.18524(11) 0.0227(4) Uani 1 1 d . . . . .
C46 C 0.5241(3) 0.96439(16) -0.18961(12) 0.0282(5) Uani 1 1 d . . . . .
H46 H 0.5400 0.9872 -0.1500 0.034 Uiso 1 1 calc R U . . .
C47 C 0.5808(3) 1.01226(17) -0.25075(13) 0.0305(5) Uani 1 1 d . . . . .
H47 H 0.6344 1.0691 -0.2531 0.037 Uiso 1 1 calc R U . . .
C48 C 0.5616(3) 0.97916(17) -0.31094(12) 0.0282(5) Uani 1 1 d . . . . .
C49 C 0.6286(3) 1.0234(2) -0.37492(14) 0.0383(6) Uani 1 1 d . . . . .
H49 H 0.6841 1.0798 -0.3787 0.046 Uiso 1 1 calc R U . . .
C50 C 0.6145(3) 0.9860(2) -0.43144(14) 0.0439(7) Uani 1 1 d . . . . .
H50 H 0.6618 1.0161 -0.4740 0.053 Uiso 1 1 calc R U . . .
C51 C 0.5304(4) 0.9034(2) -0.42714(13) 0.0413(7) Uani 1 1 d . . . . .
H51 H 0.5212 0.8779 -0.4667 0.050 Uiso 1 1 calc R U . . .
C52 C 0.4617(3) 0.85981(18) -0.36554(12) 0.0307(5) Uani 1 1 d . . . . .
H52 H 0.4033 0.8049 -0.3629 0.037 Uiso 1 1 calc R U . . .
C53 C 0.4768(3) 0.89558(16) -0.30610(11) 0.0240(4) Uani 1 1 d . . . . .
C54 C 0.4154(3) 0.84781(15) -0.24193(11) 0.0224(4) Uani 1 1 d . . . . .
H54 H 0.3560 0.7931 -0.2384 0.027 Uiso 1 1 calc R U . . .
C55 C -0.2889(4) 0.8252(2) 0.14675(16) 0.0480(7) Uani 1 1 d . . . . .
H55A H -0.3355 0.8795 0.1226 0.058 Uiso 1 1 calc R U . . .
H55B H -0.1804 0.8196 0.1269 0.058 Uiso 1 1 calc R U . . .
H55C H -0.2994 0.8347 0.1939 0.058 Uiso 1 1 calc R U . . .
C56 C 0.9172(4) 0.0430(2) 0.40160(16) 0.0593(10) Uani 1 1 d D . . . .
H56A H 1.0029 -0.0016 0.3909 0.071 Uiso 0.612(10) 1 calc R U P A 1
H56B H 0.9034 0.0841 0.3608 0.071 Uiso 0.612(10) 1 calc R U P A 1
H56C H 0.8239 0.0076 0.4200 0.071 Uiso 0.612(10) 1 calc R U P A 1
H56D H 0.9898 0.0099 0.3697 0.071 Uiso 0.388(10) 1 calc R U P A 2
H56E H 0.8754 0.0996 0.3778 0.071 Uiso 0.388(10) 1 calc R U P A 2
H56F H 0.8340 0.0007 0.4234 0.071 Uiso 0.388(10) 1 calc R U P A 2
B1 B -0.1378(3) 0.7079(2) -0.01399(14) 0.0318(6) Uani 1 1 d . . . . .
B2 B 0.7772(3) 0.3293(2) 0.42814(13) 0.0340(6) Uani 1 1 d . . . . .

loop_
_atom_site_aniso_label
_atom_site_aniso_U_11
_atom_site_aniso_U_22
_atom_site_aniso_U_33
_atom_site_aniso_U_23
_atom_site_aniso_U_13
_atom_site_aniso_U_12
Co1 0.01702(14) 0.02019(15) 0.01480(14) -0.00215(10) -0.00093(10) -0.00018(10)
F1 0.0498(10) 0.0465(10) 0.0403(9) -0.0036(7) 0.0139(8) -0.0067(8)
F2 0.0279(7) 0.0432(9) 0.0384(8) 0.0043(7) -0.0049(6) 0.0031(6)
F3 0.0332(9) 0.0872(14) 0.0276(8) 0.0132(8) -0.0083(7) 0.0060(9)
F4 0.0278(8) 0.0547(10) 0.0339(8) 0.0199(7) -0.0073(6) -0.0100(7)
F5 0.0468(11) 0.159(2) 0.0265(9) -0.0214(11) -0.0132(8) 0.0532(13)
F6 0.0672(13) 0.0535(11) 0.0346(9) -0.0108(8) 0.0116(8) -0.0224(9)
F7 0.0432(9) 0.0459(10) 0.0414(9) -0.0086(7) 0.0001(7) -0.0020(7)
F8 0.0409(9) 0.0667(12) 0.0212(7) -0.0070(7) 0.0014(6) 0.0139(8)
O1 0.0373(9) 0.0293(8) 0.0158(7) 0.0029(6) -0.0022(6) -0.0134(7)
O2 0.0324(9) 0.0339(9) 0.0209(8) 0.0059(6) -0.0013(6) -0.0030(7)
O3 0.0235(8) 0.0304(8) 0.0159(7) 0.0041(6) -0.0027(6) 0.0013(6)
O4 0.0356(9) 0.0223(8) 0.0177(7) 0.0010(6) -0.0050(6) -0.0069(6)
O5 0.0450(12) 0.0537(13) 0.0333(10) -0.0009(9) 0.0029(9) -0.0023(10)
O6A 0.071(4) 0.032(3) 0.0530(16) -0.015(2) 0.007(2) 0.0035(19)
O6B 0.071(4) 0.032(3) 0.0530(16) -0.015(2) 0.007(2) 0.0035(19)
N1 0.0192(8) 0.0229(9) 0.0170(8) 0.0004(6) -0.0023(6) 0.0013(6)
N2 0.0164(8) 0.0181(8) 0.0152(7) -0.0022(6) -0.0024(6) 0.0001(6)
N3 0.0161(8) 0.0257(9) 0.0155(8) 0.0000(6) 0.0003(6) 0.0009(6)
N4 0.0214(8) 0.0204(8) 0.0145(7) -0.0021(6) -0.0020(6) -0.0019(6)
N5 0.0163(8) 0.0170(8) 0.0170(7) -0.0023(6) -0.0013(6) -0.0004(6)
N6 0.0212(8) 0.0195(8) 0.0148(7) -0.0010(6) -0.0034(6) 0.0004(6)
C1 0.0246(10) 0.0298(11) 0.0177(9) -0.0024(8) -0.0035(8) 0.0035(8)
C2 0.0317(12) 0.0315(12) 0.0239(10) -0.0087(9) -0.0100(9) 0.0031(9)
C3 0.0292(11) 0.0259(11) 0.0294(11) -0.0087(9) -0.0079(9) -0.0002(8)
C4 0.0248(10) 0.0246(10) 0.0233(10) -0.0036(8) -0.0027(8) -0.0045(8)
C5 0.0175(9) 0.0206(9) 0.0175(9) -0.0011(7) -0.0019(7) 0.0005(7)
C6 0.0198(9) 0.0207(9) 0.0164(9) -0.0019(7) -0.0024(7) 0.0007(7)
C7 0.0244(10) 0.0205(10) 0.0201(9) 0.0000(7) -0.0045(8) -0.0026(7)
C8 0.0250(10) 0.0239(10) 0.0143(9) 0.0017(7) -0.0030(7) -0.0049(8)
C9 0.0231(10) 0.0225(10) 0.0173(9) -0.0019(7) -0.0026(7) -0.0036(7)
C10 0.0179(9) 0.0193(9) 0.0156(8) -0.0007(7) -0.0028(7) -0.0005(7)
C11 0.0166(9) 0.0201(9) 0.0147(8) 0.0003(7) 0.0000(7) 0.0005(7)
C12 0.0234(10) 0.0276(11) 0.0186(9) -0.0040(8) 0.0006(8) -0.0035(8)
C13 0.0304(12) 0.0252(11) 0.0293(11) -0.0084(9) 0.0034(9) -0.0061(9)
C14 0.0270(11) 0.0220(10) 0.0303(11) 0.0005(8) 0.0033(9) -0.0023(8)
C15 0.0203(10) 0.0263(11) 0.0225(10) 0.0064(8) 0.0028(8) -0.0001(8)
C16 0.0400(14) 0.0309(12) 0.0200(10) 0.0027(9) -0.0037(9) -0.0150(10)
C17 0.0320(12) 0.0293(12) 0.0211(10) 0.0041(8) -0.0033(9) -0.0084(9)
C18 0.0316(12) 0.0255(11) 0.0214(10) 0.0026(8) -0.0031(8) -0.0061(8)
C19 0.0305(11) 0.0211(10) 0.0210(10) 0.0022(8) -0.0050(8) -0.0039(8)
C20 0.0286(11) 0.0207(10) 0.0216(10) 0.0015(8) -0.0049(8) -0.0068(8)
C21 0.0313(12) 0.0272(11) 0.0254(11) -0.0029(8) -0.0034(9) -0.0063(9)
C22 0.0399(14) 0.0348(13) 0.0265(12) -0.0045(10) 0.0014(10) -0.0106(10)
C23 0.0544(18) 0.0408(15) 0.0237(12) 0.0046(10) -0.0013(11) -0.0114(12)
C24 0.0544(17) 0.0349(14) 0.0275(12) 0.0106(10) -0.0058(11) -0.0034(12)
C25 0.0402(14) 0.0269(12) 0.0230(11) 0.0047(9) -0.0064(9) -0.0032(9)
C26 0.0421(15) 0.0326(13) 0.0325(13) 0.0050(10) -0.0075(11) 0.0040(11)
C27 0.0353(13) 0.0345(13) 0.0294(12) 0.0021(10) -0.0031(10) 0.0030(10)
C28 0.0269(11) 0.0228(10) 0.0165(9) 0.0001(7) -0.0067(8) -0.0023(8)
C29 0.0236(10) 0.0226(10) 0.0271(11) -0.0037(8) -0.0108(8) 0.0029(8)
C30 0.0214(10) 0.0256(11) 0.0246(10) -0.0043(8) -0.0047(8) 0.0004(8)
C31 0.0207(10) 0.0236(10) 0.0173(9) -0.0001(7) -0.0007(7) -0.0012(7)
C32 0.0188(9) 0.0196(9) 0.0139(8) -0.0008(7) -0.0008(7) -0.0007(7)
C33 0.0185(9) 0.0161(9) 0.0165(9) -0.0018(7) -0.0016(7) 0.0002(7)
C34 0.0193(9) 0.0223(10) 0.0161(9) -0.0018(7) -0.0006(7) 0.0004(7)
C35 0.0214(10) 0.0215(9) 0.0143(8) 0.0013(7) -0.0020(7) -0.0016(7)
C36 0.0193(9) 0.0237(10) 0.0166(9) -0.0008(7) -0.0029(7) 0.0009(7)
C37 0.0170(9) 0.0187(9) 0.0160(8) -0.0015(7) -0.0008(7) -0.0003(7)
C38 0.0179(9) 0.0171(9) 0.0165(8) -0.0017(7) -0.0024(7) -0.0009(7)
C39 0.0219(10) 0.0240(10) 0.0200(9) 0.0007(8) -0.0024(8) 0.0014(8)
C40 0.0194(10) 0.0312(12) 0.0252(11) -0.0027(9) -0.0005(8) 0.0027(8)
C41 0.0206(10) 0.0316(11) 0.0195(9) -0.0037(8) 0.0018(8) -0.0003(8)
C42 0.0249(10) 0.0294(11) 0.0141(9) -0.0008(8) 0.0000(7) -0.0023(8)
C43 0.0228(10) 0.0265(10) 0.0168(9) 0.0014(7) -0.0037(7) -0.0005(8)
C44 0.0249(10) 0.0213(10) 0.0166(9) -0.0001(7) -0.0044(7) -0.0041(7)
C45 0.0266(11) 0.0188(9) 0.0212(10) 0.0017(7) -0.0034(8) -0.0022(8)
C46 0.0343(12) 0.0205(10) 0.0303(11) -0.0010(8) -0.0083(9) -0.0036(9)
C47 0.0324(12) 0.0217(11) 0.0368(13) 0.0034(9) -0.0085(10) -0.0072(9)
C48 0.0267(11) 0.0258(11) 0.0288(11) 0.0057(9) -0.0029(9) -0.0017(8)
C49 0.0349(13) 0.0351(14) 0.0371(14) 0.0141(11) 0.0010(11) -0.0046(10)
C50 0.0437(16) 0.0506(17) 0.0275(13) 0.0139(12) 0.0042(11) 0.0023(13)
C51 0.0538(17) 0.0447(16) 0.0205(11) 0.0031(10) -0.0022(11) 0.0092(13)
C52 0.0396(13) 0.0296(12) 0.0219(10) -0.0002(9) -0.0065(9) 0.0039(10)
C53 0.0247(10) 0.0229(10) 0.0214(10) 0.0025(8) -0.0013(8) 0.0021(8)
C54 0.0260(10) 0.0196(10) 0.0212(10) 0.0012(7) -0.0049(8) -0.0028(7)
C55 0.0547(19) 0.0499(18) 0.0414(16) -0.0157(13) -0.0107(14) 0.0147(14)
C56 0.0501(19) 0.0409(17) 0.078(3) -0.0023(17) 0.0105(18) -0.0100(14)
B1 0.0255(13) 0.0423(16) 0.0232(12) 0.0088(11) -0.0025(10) 0.0002(11)
B2 0.0288(14) 0.0539(18) 0.0169(11) -0.0039(11) -0.0007(10) 0.0066(12)

loop_
_atom_type_symbol
_atom_type_description
_atom_type_scat_dispersion_real
_atom_type_scat_dispersion_imag
_atom_type_scat_source
C C 0.0033 0.0016
;
International Tables for Crystallography
(Vol. C, Tables 4.2.6.8 and 6.1.1.4)
;
H H 0.0000 0.0000
;
International Tables for Crystallography
(Vol. C, Table 6.1.1.4)
;
B B 0.0013 0.0007
;
International Tables for Crystallography
(Vol. C, Tables 4.2.6.8 and 6.1.1.4)
;
Co Co 0.3494 0.9721
;
International Tables for Crystallography
(Vol. C, Tables 4.2.6.8 and 6.1.1.4)
;
F F 0.0171 0.0103
;
International Tables for Crystallography
(Vol. C, Tables 4.2.6.8 and 6.1.1.4)
;
N N 0.0061 0.0033
;
International Tables for Crystallography
(Vol. C, Tables 4.2.6.8 and 6.1.1.4)
;
O O 0.0106 0.0060
;
International Tables for Crystallography
(Vol. C, Tables 4.2.6.8 and 6.1.1.4)
;

loop_
_geom_angle_atom_site_label_1
_geom_angle_atom_site_label_2
_geom_angle_atom_site_label_3
_geom_angle
N2 Co1 N5 175.18(7)
N2 Co1 N1 80.61(7)
N5 Co1 N1 97.82(7)
N2 Co1 N3 80.41(7)
N5 Co1 N3 101.14(7)
N1 Co1 N3 161.02(7)
N2 Co1 N6 95.94(7)
N5 Co1 N6 79.49(7)
N1 Co1 N6 90.97(7)
N3 Co1 N6 91.54(7)
N2 Co1 N4 106.09(7)
N5 Co1 N4 78.49(7)
N1 Co1 N4 92.84(7)
N3 Co1 N4 91.86(7)
N6 Co1 N4 157.97(7)
C8 O1 C16 116.13(17)
C18 O2 C17 116.20(18)
C35 O3 C43 116.54(16)
C45 O4 C44 115.62(16)
C55 O5 H5 109.5
C56 O6A H6A 109.5
C56 O6B H6B 109.5
C1 N1 C5 118.05(19)
C1 N1 Co1 128.75(15)
C5 N1 Co1 113.15(14)
C6 N2 C10 120.03(17)
C6 N2 Co1 119.19(13)
C10 N2 Co1 119.71(14)
C15 N3 C11 118.16(19)
C15 N3 Co1 128.11(15)
C11 N3 Co1 113.67(14)
C28 N4 C32 118.27(18)
C28 N4 Co1 128.62(14)
C32 N4 Co1 113.10(13)
C37 N5 C33 119.32(17)
C37 N5 Co1 119.60(13)
C33 N5 Co1 120.89(14)
C42 N6 C38 118.65(18)
C42 N6 Co1 129.15(14)
C38 N6 Co1 112.16(13)
N1 C1 C2 122.5(2)
N1 C1 H1 118.7
C2 C1 H1 118.7
C3 C2 C1 119.0(2)
C3 C2 H2 120.5
C1 C2 H2 120.5
C2 C3 C4 119.5(2)
C2 C3 H3 120.3
C4 C3 H3 120.3
C5 C4 C3 118.5(2)
C5 C4 H4 120.8
C3 C4 H4 120.8
N1 C5 C4 122.48(19)
N1 C5 C6 113.77(18)
C4 C5 C6 123.75(19)
N2 C6 C7 121.87(18)
N2 C6 C5 112.59(17)
C7 C6 C5 125.46(19)
C6 C7 C8 117.79(19)
C6 C7 H7 121.1
C8 C7 H7 121.1
O1 C8 C7 123.86(19)
O1 C8 C9 115.44(18)
C7 C8 C9 120.68(18)
C10 C9 C8 117.81(18)
C10 C9 H9 121.1
C8 C9 H9 121.1
N2 C10 C9 121.81(18)
N2 C10 C11 112.18(17)
C9 C10 C11 125.92(18)
N3 C11 C12 122.29(19)
N3 C11 C10 113.42(18)
C12 C11 C10 124.28(18)
C13 C12 C11 118.6(2)
C13 C12 H12 120.7
C11 C12 H12 120.7
C14 C13 C12 119.4(2)
C14 C13 H13 120.3
C12 C13 H13 120.3
C13 C14 C15 118.9(2)
C13 C14 H14 120.6
C15 C14 H14 120.6
N3 C15 C14 122.6(2)
N3 C15 H15 118.7
C14 C15 H15 118.7
O1 C16 C17 108.55(19)
O1 C16 H16A 110.0
C17 C16 H16A 110.0
O1 C16 H16B 110.0
C17 C16 H16B 110.0
H16A C16 H16B 108.4
O2 C17 C16 109.8(2)
O2 C17 H17A 109.7
C16 C17 H17A 109.7
O2 C17 H17B 109.7
C16 C17 H17B 109.7
H17A C17 H17B 108.2
C19 C18 O2 124.8(2)
C19 C18 C27 120.3(2)
O2 C18 C27 114.9(2)
C18 C19 C20 120.6(2)
C18 C19 H19 119.7
C20 C19 H19 119.7
C21 C20 C25 118.8(2)
C21 C20 C19 121.8(2)
C25 C20 C19 119.4(2)
C22 C21 C20 121.0(2)
C22 C21 H21 119.5
C20 C21 H21 119.5
C21 C22 C23 120.4(2)
C21 C22 H22 119.8
C23 C22 H22 119.8
C24 C23 C22 120.2(2)
C24 C23 H23 119.9
C22 C23 H23 119.9
C23 C24 C25 120.7(3)
C23 C24 H24 119.7
C25 C24 H24 119.7
C24 C25 C20 118.9(2)
C24 C25 C26 122.7(2)
C20 C25 C26 118.3(2)
C27 C26 C25 121.3(2)
C27 C26 H26 119.3
C25 C26 H26 119.3
C26 C27 C18 120.1(2)
C26 C27 H27 120.0
C18 C27 H27 120.0
N4 C28 C29 122.89(19)
N4 C28 H28 118.6
C29 C28 H28 118.6
C28 C29 C30 118.4(2)
C28 C29 H29 120.8
C30 C29 H29 120.8
C29 C30 C31 119.5(2)
C29 C30 H30 120.2
C31 C30 H30 120.2
C30 C31 C32 118.63(19)
C30 C31 H31 120.7
C32 C31 H31 120.7
N4 C32 C31 122.21(19)
N4 C32 C33 113.92(17)
C31 C32 C33 123.87(18)
N5 C33 C34 121.96(18)
N5 C33 C32 113.43(17)
C34 C33 C32 124.61(18)
C33 C34 C35 118.48(18)
C33 C34 H34 120.8
C35 C34 H34 120.8
O3 C35 C36 123.75(19)
O3 C35 C34 116.51(18)
C36 C35 C34 119.74(18)
C37 C36 C35 118.26(19)
C37 C36 H36 120.9
C35 C36 H36 120.9
N5 C37 C36 122.21(18)
N5 C37 C38 114.09(17)
C36 C37 C38 123.69(18)
N6 C38 C39 122.20(18)
N6 C38 C37 114.48(17)
C39 C38 C37 123.32(18)
C40 C39 C38 118.2(2)
C40 C39 H39 120.9
C38 C39 H39 120.9
C41 C40 C39 120.0(2)
C41 C40 H40 120.0
C39 C40 H40 120.0
C40 C41 C42 118.5(2)
C40 C41 H41 120.7
C42 C41 H41 120.7
N6 C42 C41 122.4(2)
N6 C42 H42 118.8
C41 C42 H42 118.8
O3 C43 C44 108.92(17)
O3 C43 H43A 109.9
C44 C43 H43A 109.9
O3 C43 H43B 109.9
C44 C43 H43B 109.9
H43A C43 H43B 108.3
O4 C44 C43 108.84(17)
O4 C44 H44A 109.9
C43 C44 H44A 109.9
O4 C44 H44B 109.9
C43 C44 H44B 109.9
H44A C44 H44B 108.3
O4 C45 C54 125.13(19)
O4 C45 C46 114.33(19)
C54 C45 C46 120.5(2)
C47 C46 C45 119.8(2)
C47 C46 H46 120.1
C45 C46 H46 120.1
C46 C47 C48 121.6(2)
C46 C47 H47 119.2
C48 C47 H47 119.2
C49 C48 C47 122.7(2)
C49 C48 C53 119.0(2)
C47 C48 C53 118.2(2)
C50 C49 C48 120.8(3)
C50 C49 H49 119.6
C48 C49 H49 119.6
C49 C50 C51 120.6(2)
C49 C50 H50 119.7
C51 C50 H50 119.7
C52 C51 C50 119.8(3)
C52 C51 H51 120.1
C50 C51 H51 120.1
C51 C52 C53 120.9(3)
C51 C52 H52 119.6
C53 C52 H52 119.6
C52 C53 C54 121.6(2)
C52 C53 C48 118.9(2)
C54 C53 C48 119.5(2)
C45 C54 C53 120.3(2)
C45 C54 H54 119.9
C53 C54 H54 119.9
O5 C55 H55A 109.5
O5 C55 H55B 109.5
H55A C55 H55B 109.5
O5 C55 H55C 109.5
H55A C55 H55C 109.5
H55B C55 H55C 109.5
O6A C56 H56A 109.5
O6A C56 H56B 109.5
H56A C56 H56B 109.5
O6A C56 H56C 109.5
H56A C56 H56C 109.5
H56B C56 H56C 109.5
O6B C56 H56D 109.5
O6B C56 H56E 109.5
H56D C56 H56E 109.5
O6B C56 H56F 109.5
H56D C56 H56F 109.5
H56E C56 H56F 109.5
F2 B1 F4 110.3(2)
F2 B1 F3 109.5(2)
F4 B1 F3 110.4(2)
F2 B1 F1 108.8(2)
F4 B1 F1 109.3(2)
F3 B1 F1 108.6(2)
F5 B2 F7 109.2(3)
F5 B2 F8 110.4(2)
F7 B2 F8 110.1(2)
F5 B2 F6 110.0(3)
F7 B2 F6 108.5(2)
F8 B2 F6 108.6(2)

loop_
_geom_bond_atom_site_label_1
_geom_bond_atom_site_label_2
_geom_bond_distance
Co1 N2 1.8880(17)
Co1 N5 1.9208(17)
Co1 N1 2.0327(19)
Co1 N3 2.0375(19)
Co1 N6 2.1232(18)
Co1 N4 2.1323(18)
F1 B1 1.399(4)
F2 B1 1.383(3)
F3 B1 1.388(3)
F4 B1 1.388(3)
F5 B2 1.377(3)
F6 B2 1.398(4)
F7 B2 1.379(4)
F8 B2 1.393(3)
O1 C8 1.359(2)
O1 C16 1.440(3)
O2 C18 1.373(3)
O2 C17 1.424(3)
O3 C35 1.350(2)
O3 C43 1.440(3)
O4 C45 1.367(2)
O4 C44 1.427(2)
O5 C55 1.351(4)
O5 H5 0.8400
O6A C56 1.422(2)
O6A H6A 0.8400
O6B C56 1.431(2)
O6B H6B 0.8400
N1 C1 1.345(3)
N1 C5 1.358(3)
N2 C6 1.344(3)
N2 C10 1.351(2)
N3 C15 1.343(3)
N3 C11 1.357(2)
N4 C28 1.341(3)
N4 C32 1.356(2)
N5 C37 1.344(3)
N5 C33 1.349(2)
N6 C42 1.341(3)
N6 C38 1.353(2)
C1 C2 1.385(3)
C1 H1 0.9500
C2 C3 1.376(3)
C2 H2 0.9500
C3 C4 1.393(3)
C3 H3 0.9500
C4 C5 1.382(3)
C4 H4 0.9500
C5 C6 1.474(3)
C6 C7 1.388(3)
C7 C8 1.392(3)
C7 H7 0.9500
C8 C9 1.397(3)
C9 C10 1.383(3)
C9 H9 0.9500
C10 C11 1.481(3)
C11 C12 1.388(3)
C12 C13 1.385(3)
C12 H12 0.9500
C13 C14 1.384(3)
C13 H13 0.9500
C14 C15 1.384(3)
C14 H14 0.9500
C15 H15 0.9500
C16 C17 1.504(3)
C16 H16A 0.9900
C16 H16B 0.9900
C17 H17A 0.9900
C17 H17B 0.9900
C18 C19 1.366(3)
C18 C27 1.421(3)
C19 C20 1.424(3)
C19 H19 0.9500
C20 C21 1.412(3)
C20 C25 1.421(3)
C21 C22 1.370(3)
C21 H21 0.9500
C22 C23 1.406(4)
C22 H22 0.9500
C23 C24 1.370(4)
C23 H23 0.9500
C24 C25 1.420(3)
C24 H24 0.9500
C25 C26 1.423(4)
C26 C27 1.364(4)
C26 H26 0.9500
C27 H27 0.9500
C28 C29 1.386(3)
C28 H28 0.9500
C29 C30 1.386(3)
C29 H29 0.9500
C30 C31 1.387(3)
C30 H30 0.9500
C31 C32 1.388(3)
C31 H31 0.9500
C32 C33 1.482(3)
C33 C34 1.386(3)
C34 C35 1.394(3)
C34 H34 0.9500
C35 C36 1.391(3)
C36 C37 1.389(3)
C36 H36 0.9500
C37 C38 1.479(3)
C38 C39 1.389(3)
C39 C40 1.384(3)
C39 H39 0.9500
C40 C41 1.383(3)
C40 H40 0.9500
C41 C42 1.385(3)
C41 H41 0.9500
C42 H42 0.9500
C43 C44 1.501(3)
C43 H43A 0.9900
C43 H43B 0.9900
C44 H44A 0.9900
C44 H44B 0.9900
C45 C54 1.370(3)
C45 C46 1.419(3)
C46 C47 1.364(3)
C46 H46 0.9500
C47 C48 1.421(4)
C47 H47 0.9500
C48 C49 1.413(3)
C48 C53 1.422(3)
C49 C50 1.367(4)
C49 H49 0.9500
C50 C51 1.409(5)
C50 H50 0.9500
C51 C52 1.376(3)
C51 H51 0.9500
C52 C53 1.413(3)
C52 H52 0.9500
C53 C54 1.422(3)
C54 H54 0.9500
C55 H55A 0.9800
C55 H55B 0.9800
C55 H55C 0.9800
C56 H56A 0.9800
C56 H56B 0.9800
C56 H56C 0.9800
C56 H56D 0.9800
C56 H56E 0.9800
C56 H56F 0.9800

loop_
_geom_torsion_atom_site_label_1
_geom_torsion_atom_site_label_2
_geom_torsion_atom_site_label_3
_geom_torsion_atom_site_label_4
_geom_torsion
N1 Co1 N2 C6 -7.96(15)
N3 Co1 N2 C6 172.60(16)
N6 Co1 N2 C6 82.04(15)
N4 Co1 N2 C6 -98.22(15)
N1 Co1 N2 C10 -176.12(16)
N3 Co1 N2 C10 4.44(15)
N6 Co1 N2 C10 -86.12(15)
N4 Co1 N2 C10 93.62(15)
C5 N1 C1 C2 1.2(3)
Co1 N1 C1 C2 -176.09(16)
N1 C1 C2 C3 0.3(3)
C1 C2 C3 C4 -1.5(3)
C2 C3 C4 C5 1.1(3)
C1 N1 C5 C4 -1.5(3)
Co1 N1 C5 C4 176.19(16)
C1 N1 C5 C6 178.97(18)
Co1 N1 C5 C6 -3.4(2)
C3 C4 C5 N1 0.3(3)
C3 C4 C5 C6 179.8(2)
C10 N2 C6 C7 -0.7(3)
Co1 N2 C6 C7 -168.84(16)
C10 N2 C6 C5 176.33(17)
Co1 N2 C6 C5 8.2(2)
N1 C5 C6 N2 -2.7(2)
C4 C5 C6 N2 177.81(19)
N1 C5 C6 C7 174.3(2)
C4 C5 C6 C7 -5.3(3)
N2 C6 C7 C8 1.1(3)
C5 C6 C7 C8 -175.56(19)
C16 O1 C8 C7 -15.4(3)
C16 O1 C8 C9 163.2(2)
C6 C7 C8 O1 177.4(2)
C6 C7 C8 C9 -1.2(3)
O1 C8 C9 C10 -177.78(19)
C7 C8 C9 C10 0.9(3)
C6 N2 C10 C9 0.4(3)
Co1 N2 C10 C9 168.50(16)
C6 N2 C10 C11 -176.28(17)
Co1 N2 C10 C11 -8.2(2)
C8 C9 C10 N2 -0.5(3)
C8 C9 C10 C11 175.70(19)
C15 N3 C11 C12 -1.3(3)
Co1 N3 C11 C12 176.21(16)
C15 N3 C11 C10 177.46(18)
Co1 N3 C11 C10 -5.0(2)
N2 C10 C11 N3 8.3(2)
C9 C10 C11 N3 -168.24(19)
N2 C10 C11 C12 -172.93(19)
C9 C10 C11 C12 10.5(3)
N3 C11 C12 C13 1.1(3)
C10 C11 C12 C13 -177.5(2)
C11 C12 C13 C14 0.2(3)
C12 C13 C14 C15 -1.3(4)
C11 N3 C15 C14 0.2(3)
Co1 N3 C15 C14 -176.91(16)
C13 C14 C15 N3 1.1(3)
C8 O1 C16 C17 -168.9(2)
C18 O2 C17 C16 -165.39(19)
O1 C16 C17 O2 -82.6(2)
C17 O2 C18 C19 -18.4(3)
C17 O2 C18 C27 161.6(2)
O2 C18 C19 C20 -179.8(2)
C27 C18 C19 C20 0.2(4)
C18 C19 C20 C21 -179.3(2)
C18 C19 C20 C25 0.0(3)
C25 C20 C21 C22 1.0(3)
C19 C20 C21 C22 -179.7(2)
C20 C21 C22 C23 -0.2(4)
C21 C22 C23 C24 -0.8(4)
C22 C23 C24 C25 1.0(5)
C23 C24 C25 C20 -0.3(4)
C23 C24 C25 C26 179.6(3)
C21 C20 C25 C24 -0.7(3)
C19 C20 C25 C24 180.0(2)
C21 C20 C25 C26 179.3(2)
C19 C20 C25 C26 0.0(3)
C24 C25 C26 C27 179.8(3)
C20 C25 C26 C27 -0.3(4)
C25 C26 C27 C18 0.5(4)
C19 C18 C27 C26 -0.5(4)
O2 C18 C27 C26 179.6(2)
C32 N4 C28 C29 -1.1(3)
Co1 N4 C28 C29 178.58(15)
N4 C28 C29 C30 1.5(3)
C28 C29 C30 C31 -0.4(3)
C29 C30 C31 C32 -0.9(3)
C28 N4 C32 C31 -0.3(3)
Co1 N4 C32 C31 179.96(16)
C28 N4 C32 C33 178.65(18)
Co1 N4 C32 C33 -1.1(2)
C30 C31 C32 N4 1.3(3)
C30 C31 C32 C33 -177.56(19)
C37 N5 C33 C34 0.1(3)
Co1 N5 C33 C34 175.03(15)
C37 N5 C33 C32 -179.79(17)
Co1 N5 C33 C32 -4.8(2)
N4 C32 C33 N5 3.6(3)
C31 C32 C33 N5 -177.45(19)
N4 C32 C33 C34 -176.26(19)
C31 C32 C33 C34 2.7(3)
N5 C33 C34 C35 0.9(3)
C32 C33 C34 C35 -179.24(19)
C43 O3 C35 C36 -0.2(3)
C43 O3 C35 C34 179.26(18)
C33 C34 C35 O3 178.65(18)
C33 C34 C35 C36 -1.9(3)
O3 C35 C36 C37 -178.66(19)
C34 C35 C36 C37 1.9(3)
C33 N5 C37 C36 -0.1(3)
Co1 N5 C37 C36 -175.06(15)
C33 N5 C37 C38 179.65(17)
Co1 N5 C37 C38 4.6(2)
C35 C36 C37 N5 -1.0(3)
C35 C36 C37 C38 179.36(19)
C42 N6 C38 C39 1.0(3)
Co1 N6 C38 C39 -176.93(16)
C42 N6 C38 C37 -179.67(18)
Co1 N6 C38 C37 2.4(2)
N5 C37 C38 N6 -4.5(3)
C36 C37 C38 N6 175.20(19)
N5 C37 C38 C39 174.84(19)
C36 C37 C38 C39 -5.5(3)
N6 C38 C39 C40 -0.5(3)
C37 C38 C39 C40 -179.8(2)
C38 C39 C40 C41 -0.3(3)
C39 C40 C41 C42 0.5(4)
C38 N6 C42 C41 -0.7(3)
Co1 N6 C42 C41 176.77(16)
C40 C41 C42 N6 0.0(3)
C35 O3 C43 C44 -179.34(17)
C45 O4 C44 C43 178.61(17)
O3 C43 C44 O4 -79.0(2)
C44 O4 C45 C54 1.5(3)
C44 O4 C45 C46 -178.54(19)
O4 C45 C46 C47 178.9(2)
C54 C45 C46 C47 -1.2(4)
C45 C46 C47 C48 -1.2(4)
C46 C47 C48 C49 -175.2(2)
C46 C47 C48 C53 1.9(4)
C47 C48 C49 C50 176.2(3)
C53 C48 C49 C50 -1.0(4)
C48 C49 C50 C51 1.1(4)
C49 C50 C51 C52 0.0(4)
C50 C51 C52 C53 -1.4(4)
C51 C52 C53 C54 -175.7(2)
C51 C52 C53 C48 1.5(4)
C49 C48 C53 C52 -0.3(3)
C47 C48 C53 C52 -177.6(2)
C49 C48 C53 C54 176.9(2)
C47 C48 C53 C54 -0.4(3)
O4 C45 C54 C53 -177.3(2)
C46 C45 C54 C53 2.8(3)
C52 C53 C54 C45 175.2(2)
C48 C53 C54 C45 -1.9(3)
